data_4515480
loop_
_publ_author_name
'Ma\/lecki, Pawe\/l'
'Gajda, Katarzyna'
'Gajda, Roman'
'Wo\'zniak, Krzysztof'
'Trzaskowski, Bartosz'
'Kajetanowicz, Anna'
'Grela, Karol'

_publ_section_title
;
 Specialized Ruthenium Olefin Metathesis Catalysts Bearing Bulky
 Unsymmetrical NHC Ligands: Computations, Synthesis, and Application
;
_journal_issue 1
_journal_name_full 'ACS Catalysis'
_journal_page_first 587
_journal_paper_doi 10.1021/acscatal.8b04783
_journal_volume 9
_journal_year 2018
_chemical_formula_moiety 'C36 H48 Cl2 N2 O Ru'
_chemical_formula_sum 'C36 H48 Cl2 N2 O Ru'
_chemical_formula_weight 696.73
_chemical_name_systematic
;
[N1-(2,6-Bis-(3-pentyl)phenyl)-N2-benzyl)-2-imidazolidinylidene]
(2-isopropoxyphenylmethylene)ruthenium(II) chloride
;
_space_group_crystal_system monoclinic
_space_group_IT_number 14
_space_group_name_Hall '-P 2ybc'
_space_group_name_H-M_alt 'P 1 21/c 1'
_atom_sites_solution_hydrogens difmap
_audit_creation_date 2017-06-10
_audit_creation_method
;
Olex2 1.2
(compiled 2017.03.28 svn.r3405 for OlexSys, GUI svn.r5337)
;
_cell_angle_alpha 90
_cell_angle_beta 95.7369(10)
_cell_angle_gamma 90
_cell_formula_units_Z 4
_cell_length_a 19.3364(2)
_cell_length_b 10.43031(12)
_cell_length_c 16.58648(19)
_cell_measurement_reflns_used 64920
_cell_measurement_temperature 100.02(10)
_cell_measurement_theta_max 53.8830
_cell_measurement_theta_min 2.1800
_cell_volume 3328.48(6)
_computing_cell_refinement
;
CrysAlisPro, Agilent Technologies,
Version 1.171.36.32 (release 02-08-2013 CrysAlis171 .NET)
(compiled Aug  2 2013,16:46:58)
;
_computing_data_collection
;
CrysAlisPro, Agilent Technologies,
Version 1.171.36.32 (release 02-08-2013 CrysAlis171 .NET)
(compiled Aug  2 2013,16:46:58)
;
_computing_data_reduction
;
CrysAlisPro, Agilent Technologies,
Version 1.171.36.32 (release 02-08-2013 CrysAlis171 .NET)
(compiled Aug  2 2013,16:46:58)
;
_computing_molecular_graphics 'Olex2 (Dolomanov et al., 2009)'
_computing_publication_material 'Olex2 (Dolomanov et al., 2009)'
_computing_structure_refinement 'ShelXL (Sheldrick, 2015)'
_diffrn_ambient_temperature 100.02(10)
_diffrn_detector_area_resol_mean 5.2195
_diffrn_measured_fraction_theta_full 1.000
_diffrn_measured_fraction_theta_max 1.000
_diffrn_measurement_details
;
#__ type_ start__ end____ width___ exp.time_
  1 omega  -12.00  122.00   1.0000    5.0000
omega____ theta____ kappa____ phi______ frames
    -       30.1610   57.0000 -150.0000 134

#__ type_ start__ end____ width___ exp.time_
  2 omega   35.00  131.00   1.0000    5.0000
omega____ theta____ kappa____ phi______ frames
    -       30.1610  178.0000 -150.0000 96

#__ type_ start__ end____ width___ exp.time_
  3 omega  -12.00  122.00   1.0000    5.0000
omega____ theta____ kappa____ phi______ frames
    -       30.1610   57.0000  -30.0000 134

#__ type_ start__ end____ width___ exp.time_
  4 omega  -12.00  122.00   1.0000    5.0000
omega____ theta____ kappa____ phi______ frames
    -       30.1610   57.0000  120.0000 134

#__ type_ start__ end____ width___ exp.time_
  5 omega  -61.00   71.00   1.0000    5.0000
omega____ theta____ kappa____ phi______ frames
    -       30.1610  -38.0000  150.0000 132

#__ type_ start__ end____ width___ exp.time_
  6 omega  -16.00   12.00   1.0000    5.0000
omega____ theta____ kappa____ phi______ frames
    -       30.1610   89.0000   16.2879 28

#__ type_ start__ end____ width___ exp.time_
  7 omega -131.00  -55.00   1.0000    5.0000
omega____ theta____ kappa____ phi______ frames
    -      -32.0360  178.0000 -150.0000 76

#__ type_ start__ end____ width___ exp.time_
  8 omega -132.00   11.00   1.0000    5.0000
omega____ theta____ kappa____ phi______ frames
    -      -32.0360  -77.0000  120.0000 143

#__ type_ start__ end____ width___ exp.time_
  9 omega -132.00   11.00   1.0000    5.0000
omega____ theta____ kappa____ phi______ frames
    -      -32.0360  -77.0000  -30.0000 143

#__ type_ start__ end____ width___ exp.time_
 10 omega   34.00  158.00   1.0000   20.0000
omega____ theta____ kappa____ phi______ frames
    -       77.6323   77.0000  -90.0000 124

#__ type_ start__ end____ width___ exp.time_
 11 omega   34.00  158.00   1.0000   20.0000
omega____ theta____ kappa____ phi______ frames
    -       77.6323   77.0000   60.0000 124

#__ type_ start__ end____ width___ exp.time_
 12 omega   34.00  158.00   1.0000   20.0000
omega____ theta____ kappa____ phi______ frames
    -       77.6323   77.0000  -30.0000 124

#__ type_ start__ end____ width___ exp.time_
 13 omega   34.00  158.00   1.0000   20.0000
omega____ theta____ kappa____ phi______ frames
    -       77.6323   77.0000   90.0000 124

#__ type_ start__ end____ width___ exp.time_
 14 omega   34.00  158.00   1.0000   20.0000
omega____ theta____ kappa____ phi______ frames
    -       77.6323   77.0000    0.0000 124

#__ type_ start__ end____ width___ exp.time_
 15 omega   34.00  158.00   1.0000   20.0000
omega____ theta____ kappa____ phi______ frames
    -       77.6323   77.0000  -60.0000 124

#__ type_ start__ end____ width___ exp.time_
 16 omega   34.00  158.00   1.0000   20.0000
omega____ theta____ kappa____ phi______ frames
    -       77.6323   77.0000 -120.0000 124

#__ type_ start__ end____ width___ exp.time_
 17 omega   34.00  158.00   1.0000   20.0000
omega____ theta____ kappa____ phi______ frames
    -       77.6323   77.0000   30.0000 124

#__ type_ start__ end____ width___ exp.time_
 18 omega   34.00  158.00   1.0000   20.0000
omega____ theta____ kappa____ phi______ frames
    -       77.6323   77.0000  120.0000 124

#__ type_ start__ end____ width___ exp.time_
 19 omega   34.00   60.00   1.0000   20.0000
omega____ theta____ kappa____ phi______ frames
    -       77.6323   77.0000  150.0000 26

#__ type_ start__ end____ width___ exp.time_
 20 omega   34.00   61.00   1.0000   20.0000
omega____ theta____ kappa____ phi______ frames
    -       77.6323   77.0000 -180.0000 27

#__ type_ start__ end____ width___ exp.time_
 21 omega   74.00  158.00   1.0000   20.0000
omega____ theta____ kappa____ phi______ frames
    -       77.6323   77.0000 -180.0000 84

#__ type_ start__ end____ width___ exp.time_
 22 omega   34.00   60.00   1.0000   20.0000
omega____ theta____ kappa____ phi______ frames
    -       77.6323   77.0000 -150.0000 26

#__ type_ start__ end____ width___ exp.time_
 23 omega   75.00  158.00   1.0000   20.0000
omega____ theta____ kappa____ phi______ frames
    -       77.6323   77.0000 -150.0000 83

#__ type_ start__ end____ width___ exp.time_
 24 omega   75.00  158.00   1.0000   20.0000
omega____ theta____ kappa____ phi______ frames
    -       77.6323   77.0000  150.0000 83

#__ type_ start__ end____ width___ exp.time_
 25 omega -123.00  -45.00   1.0000   20.0000
omega____ theta____ kappa____ phi______ frames
    -      -79.5073   77.0000  120.0000 78

#__ type_ start__ end____ width___ exp.time_
 26 omega -162.00 -111.00   1.0000   20.0000
omega____ theta____ kappa____ phi______ frames
    -      -79.5073 -111.0000   60.0000 51

#__ type_ start__ end____ width___ exp.time_
 27 omega -119.00   -4.00   1.0000   20.0000
omega____ theta____ kappa____ phi______ frames
    -      -79.5073   77.0000  -30.0000 115

#__ type_ start__ end____ width___ exp.time_
 28 omega -144.00  -95.00   1.0000   20.0000
omega____ theta____ kappa____ phi______ frames
    -      -79.5073  178.0000 -120.0000 49

#__ type_ start__ end____ width___ exp.time_
 29 omega -157.00  -55.00   1.0000   20.0000
omega____ theta____ kappa____ phi______ frames
    -      -79.5073  178.0000   30.0000 102
;
_diffrn_measurement_device_type 'SuperNova, Dual, Cu at zero, Atlas'
_diffrn_measurement_method '\w scans'
_diffrn_orient_matrix_UB_11 -0.0220271000
_diffrn_orient_matrix_UB_12 -0.0542799000
_diffrn_orient_matrix_UB_13 0.0008053000
_diffrn_orient_matrix_UB_21 0.0005683000
_diffrn_orient_matrix_UB_22 0.0058995000
_diffrn_orient_matrix_UB_23 0.0426582000
_diffrn_orient_matrix_UB_31 -0.0295459000
_diffrn_orient_matrix_UB_32 0.0405810000
_diffrn_orient_matrix_UB_33 -0.0051455000
_diffrn_radiation_monochromator mirror
_diffrn_radiation_type MoK\a
_diffrn_radiation_wavelength 0.71073
_diffrn_reflns_av_R_equivalents 0.0825
_diffrn_reflns_av_unetI/netI 0.0297
_diffrn_reflns_Laue_measured_fraction_full 1.000
_diffrn_reflns_Laue_measured_fraction_max 1.000
_diffrn_reflns_limit_h_max 32
_diffrn_reflns_limit_h_min -32
_diffrn_reflns_limit_k_max 17
_diffrn_reflns_limit_k_min -17
_diffrn_reflns_limit_l_max 28
_diffrn_reflns_limit_l_min -28
_diffrn_reflns_number 205909
_diffrn_reflns_point_group_measured_fraction_full 1.000
_diffrn_reflns_point_group_measured_fraction_max 1.000
_diffrn_reflns_theta_full 26.000
_diffrn_reflns_theta_max 37.035
_diffrn_reflns_theta_min 2.117
_diffrn_source 'SuperNova (Mo) X-ray Source'
_exptl_absorpt_coefficient_mu 0.662
_exptl_absorpt_correction_T_max 0.989
_exptl_absorpt_correction_T_min 0.954
_exptl_absorpt_correction_type analytical
_exptl_absorpt_process_details
;
CrysAlisPro, Agilent Technologies,
Version 1.171.36.32 (release 02-08-2013 CrysAlis171 .NET)
(compiled Aug  2 2013,16:46:58)
Analytical numeric absorption correction using a multifaceted crystal
			model based on expressions derived by R.C. Clark & J.S. Reid.
(Clark, R. C. & Reid, J. S. (1995). Acta Cryst. A51, 887-897)
;
_exptl_crystal_colour brown
_exptl_crystal_density_diffrn 1.390
_exptl_crystal_description needle
_exptl_crystal_F_000 1456
_exptl_crystal_size_max 0.3849
_exptl_crystal_size_mid 0.1575
_exptl_crystal_size_min 0.078
_refine_diff_density_max 1.308
_refine_diff_density_min -0.598
_refine_diff_density_rms 0.088
_refine_ls_extinction_method none
_refine_ls_goodness_of_fit_ref 1.111
_refine_ls_hydrogen_treatment refall
_refine_ls_matrix_type full
_refine_ls_number_parameters 571
_refine_ls_number_reflns 16967
_refine_ls_number_restraints 0
_refine_ls_restrained_S_all 1.111
_refine_ls_R_factor_all 0.0348
_refine_ls_R_factor_gt 0.0283
_refine_ls_shift/su_max 0.001
_refine_ls_shift/su_mean 0.000
_refine_ls_structure_factor_coef Fsqd
_refine_ls_weighting_details
;
 w=1/[\s^2^(Fo^2^)+(0.0214P)^2^+1.7749P]
 where P=(Fo^2^+2Fc^2^)/3
;
_refine_ls_weighting_scheme calc
_refine_ls_wR_factor_gt 0.0662
_refine_ls_wR_factor_ref 0.0704
_reflns_Friedel_coverage 0.000
_reflns_number_gt 14828
_reflns_number_total 16967
_reflns_threshold_expression 'I > 2\s(I)'
_cod_data_source_file Ru_9.cif
_cod_data_source_block Ru_9
_cod_database_code 4515480
_shelxl_version_number 2013-2
_chemical_oxdiff_formula C36H47N2O1Cl2Ru1
_shelx_space_group_comment
;
The symmetry employed for this shelxl refinement is uniquely defined
by the following loop, which should always be used as a source of
symmetry information in preference to the above space-group names.
They are only intended as comments.
;
_reflns_odcompleteness_completeness 99.98
_reflns_odcompleteness_iscentric 1
_reflns_odcompleteness_theta 36.95
_olex2_refinement_description
;
;
_olex2_submission_special_instructions 'No special instructions were received'

loop_
_space_group_symop_operation_xyz
'x, y, z'
'-x, y+1/2, -z+1/2'
'-x, -y, -z'
'x, -y-1/2, z-1/2'

loop_
_atom_site_label
_atom_site_type_symbol
_atom_site_fract_x
_atom_site_fract_y
_atom_site_fract_z
_atom_site_U_iso_or_equiv
_atom_site_adp_type
_atom_site_occupancy
_atom_site_site_symmetry_order
_atom_site_calc_flag
Ru1 Ru 0.20027(2) 0.10010(2) 0.49140(2) 0.00894(2) Uani 1 1 d
Cl1 Cl 0.21858(2) -0.04613(2) 0.38926(2) 0.01440(4) Uani 1 1 d
Cl2 Cl 0.12672(2) 0.23167(2) 0.55784(2) 0.01482(4) Uani 1 1 d
O1 O 0.17246(4) -0.06708(8) 0.57211(5) 0.01290(12) Uani 1 1 d
N1 N 0.18069(4) 0.28602(8) 0.36160(5) 0.01225(13) Uani 1 1 d
N2 N 0.28635(4) 0.30899(8) 0.41811(5) 0.01012(12) Uani 1 1 d
C1 C 0.27940(5) 0.08752(9) 0.56170(6) 0.01094(14) Uani 1 1 d
C2 C 0.22657(5) 0.24255(9) 0.42203(6) 0.00961(13) Uani 1 1 d
C3 C 0.20717(6) 0.39130(10) 0.31440(6) 0.01388(16) Uani 1 1 d
C4 C 0.28414(5) 0.39195(10) 0.34582(6) 0.01277(15) Uani 1 1 d
C5 C 0.11293(5) 0.23179(10) 0.33680(7) 0.01550(17) Uani 1 1 d
C6 C 0.05436(5) 0.32942(10) 0.33171(7) 0.01441(16) Uani 1 1 d
C7 C 0.04977(7) 0.42096(12) 0.39228(8) 0.01962(19) Uani 1 1 d
C8 C -0.00732(7) 0.50276(14) 0.38986(8) 0.0242(2) Uani 1 1 d
C9 C -0.06055(7) 0.49266(14) 0.32703(9) 0.0242(2) Uani 1 1 d
C10 C -0.05570(6) 0.40378(13) 0.26533(9) 0.0231(2) Uani 1 1 d
C11 C 0.00197(6) 0.32299(12) 0.26754(8) 0.01843(19) Uani 1 1 d
C12 C 0.34576(5) 0.31852(9) 0.47660(6) 0.00949(13) Uani 1 1 d
C13 C 0.40668(5) 0.25189(9) 0.46263(6) 0.01093(14) Uani 1 1 d
C14 C 0.46530(5) 0.26802(11) 0.51847(7) 0.01532(17) Uani 1 1 d
C15 C 0.46352(6) 0.34871(12) 0.58467(7) 0.01794(18) Uani 1 1 d
C16 C 0.40278(6) 0.41399(11) 0.59714(7) 0.01558(17) Uani 1 1 d
C17 C 0.34249(5) 0.40040(9) 0.54387(6) 0.01095(14) Uani 1 1 d
C18 C 0.27595(5) 0.47034(9) 0.55922(6) 0.01249(15) Uani 1 1 d
C19 C 0.26790(7) 0.59985(11) 0.51338(7) 0.01785(18) Uani 1 1 d
C20 C 0.33019(8) 0.68975(12) 0.52555(10) 0.0249(2) Uani 1 1 d
C21 C 0.26849(6) 0.48985(10) 0.64984(7) 0.01565(17) Uani 1 1 d
C22 C 0.26981(7) 0.36571(12) 0.69884(7) 0.01991(19) Uani 1 1 d
C23 C 0.40984(5) 0.15851(10) 0.39279(6) 0.01216(14) Uani 1 1 d
C24 C 0.40521(5) 0.01995(10) 0.42467(6) 0.01340(15) Uani 1 1 d
C25 C 0.40639(7) -0.08213(11) 0.35913(7) 0.01825(18) Uani 1 1 d
C26 C 0.47483(6) 0.17867(11) 0.34785(7) 0.01738(18) Uani 1 1 d
C27 C 0.48142(9) 0.31411(14) 0.31518(10) 0.0276(3) Uani 1 1 d
C28 C 0.28388(5) -0.01108(9) 0.62390(6) 0.01063(14) Uani 1 1 d
C29 C 0.34423(5) -0.03199(10) 0.67660(6) 0.01318(15) Uani 1 1 d
C30 C 0.34541(6) -0.12546(11) 0.73671(7) 0.01555(17) Uani 1 1 d
C31 C 0.28546(6) -0.19652(10) 0.74563(7) 0.01598(17) Uani 1 1 d
C32 C 0.22519(6) -0.17938(10) 0.69309(6) 0.01412(16) Uani 1 1 d
C33 C 0.22551(5) -0.08935(9) 0.63127(6) 0.01103(14) Uani 1 1 d
C34 C 0.10507(6) -0.13119(11) 0.57708(7) 0.01585(17) Uani 1 1 d
C35 C 0.06610(6) -0.06192(13) 0.63901(8) 0.0203(2) Uani 1 1 d
C36 C 0.06825(7) -0.12960(14) 0.49244(8) 0.0227(2) Uani 1 1 d
H1 H 0.3197(11) 0.140(2) 0.5617(13) 0.028(5) Uiso 1 1 d
H3A H 0.1843(10) 0.4685(19) 0.3266(12) 0.023(5) Uiso 1 1 d
H3B H 0.1994(11) 0.371(2) 0.2567(13) 0.026(5) Uiso 1 1 d
H4A H 0.3132(10) 0.3551(18) 0.3065(12) 0.019(4) Uiso 1 1 d
H4B H 0.3022(10) 0.4770(19) 0.3622(12) 0.022(5) Uiso 1 1 d
H5A H 0.1038(9) 0.1637(18) 0.3744(11) 0.017(4) Uiso 1 1 d
H5B H 0.1125(10) 0.1909(18) 0.2851(12) 0.019(4) Uiso 1 1 d
H7 H 0.0874(10) 0.4253(19) 0.4358(12) 0.023(5) Uiso 1 1 d
H8 H -0.0113(13) 0.569(2) 0.4307(15) 0.047(7) Uiso 1 1 d
H9 H -0.1016(11) 0.549(2) 0.3246(13) 0.025(5) Uiso 1 1 d
H10 H -0.0892(11) 0.4015(19) 0.2211(13) 0.026(5) Uiso 1 1 d
H11 H 0.0059(11) 0.266(2) 0.2256(13) 0.031(6) Uiso 1 1 d
H14 H 0.5074(10) 0.2215(19) 0.5087(13) 0.025(5) Uiso 1 1 d
H15 H 0.5049(11) 0.360(2) 0.6229(13) 0.028(5) Uiso 1 1 d
H16 H 0.4027(11) 0.465(2) 0.6446(13) 0.027(5) Uiso 1 1 d
H18 H 0.2368(10) 0.4171(18) 0.5379(12) 0.019(4) Uiso 1 1 d
H19A H 0.2269(10) 0.6410(19) 0.5295(12) 0.023(5) Uiso 1 1 d
H19B H 0.2562(10) 0.5824(19) 0.4557(13) 0.023(5) Uiso 1 1 d
H20A H 0.3453(11) 0.710(2) 0.5811(14) 0.033(6) Uiso 1 1 d
H20B H 0.3200(11) 0.767(2) 0.4970(13) 0.033(6) Uiso 1 1 d
H20C H 0.3728(12) 0.653(2) 0.5056(15) 0.040(6) Uiso 1 1 d
H21A H 0.2235(9) 0.5332(18) 0.6544(11) 0.016(4) Uiso 1 1 d
H21B H 0.3030(10) 0.5513(19) 0.6757(12) 0.022(5) Uiso 1 1 d
H22A H 0.3160(12) 0.324(2) 0.7019(14) 0.034(6) Uiso 1 1 d
H22B H 0.2380(11) 0.307(2) 0.6749(13) 0.031(6) Uiso 1 1 d
H22C H 0.2603(11) 0.383(2) 0.7562(13) 0.029(5) Uiso 1 1 d
H23 H 0.3687(8) 0.1718(15) 0.3546(10) 0.007(3) Uiso 1 1 d
H24A H 0.4437(9) 0.0059(17) 0.4685(11) 0.014(4) Uiso 1 1 d
H24B H 0.3626(11) 0.012(2) 0.4520(13) 0.029(5) Uiso 1 1 d
H25A H 0.3938(10) -0.167(2) 0.3783(12) 0.025(5) Uiso 1 1 d
H25B H 0.4509(11) -0.0906(19) 0.3407(13) 0.027(5) Uiso 1 1 d
H25C H 0.3736(11) -0.057(2) 0.3117(13) 0.031(6) Uiso 1 1 d
H26A H 0.5166(10) 0.1593(18) 0.3808(11) 0.018(4) Uiso 1 1 d
H26B H 0.4739(11) 0.117(2) 0.3009(13) 0.030(5) Uiso 1 1 d
H27A H 0.5240(13) 0.321(2) 0.2877(15) 0.044(7) Uiso 1 1 d
H27B H 0.4416(12) 0.334(2) 0.2771(14) 0.035(6) Uiso 1 1 d
H27C H 0.4794(12) 0.374(2) 0.3555(15) 0.038(6) Uiso 1 1 d
H29 H 0.3833(9) 0.0162(17) 0.6689(11) 0.016(4) Uiso 1 1 d
H30 H 0.3889(10) -0.1408(18) 0.7743(11) 0.018(4) Uiso 1 1 d
H31 H 0.2840(10) -0.2561(19) 0.7903(12) 0.025(5) Uiso 1 1 d
H32 H 0.1857(10) -0.2344(19) 0.6994(12) 0.023(5) Uiso 1 1 d
H34 H 0.1127(9) -0.2161(17) 0.5938(11) 0.015(4) Uiso 1 1 d
H35A H 0.0616(10) 0.0258(19) 0.6230(12) 0.022(5) Uiso 1 1 d
H35B H 0.0908(11) -0.063(2) 0.6926(14) 0.031(5) Uiso 1 1 d
H35C H 0.0210(11) -0.0988(19) 0.6419(13) 0.028(5) Uiso 1 1 d
H36A H 0.0246(11) -0.172(2) 0.4908(13) 0.030(5) Uiso 1 1 d
H36B H 0.0973(11) -0.174(2) 0.4552(13) 0.029(5) Uiso 1 1 d
H36C H 0.0598(11) -0.045(2) 0.4723(14) 0.034(6) Uiso 1 1 d

loop_
_atom_site_aniso_label
_atom_site_aniso_U_11
_atom_site_aniso_U_22
_atom_site_aniso_U_33
_atom_site_aniso_U_23
_atom_site_aniso_U_13
_atom_site_aniso_U_12
Ru1 0.00730(3) 0.00797(3) 0.01135(3) 0.00046(2) 0.00003(2) -0.00008(2)
Cl1 0.01464(9) 0.01315(9) 0.01515(9) -0.00298(7) 0.00015(7) 0.00048(7)
Cl2 0.01241(9) 0.01242(9) 0.02027(10) -0.00016(7) 0.00477(7) 0.00156(7)
O1 0.0086(3) 0.0130(3) 0.0168(3) 0.0038(2) 0.0001(2) -0.0016(2)
N1 0.0098(3) 0.0125(3) 0.0137(3) 0.0027(3) -0.0030(2) 0.0001(3)
N2 0.0091(3) 0.0107(3) 0.0103(3) 0.0018(2) -0.0007(2) -0.0010(2)
C1 0.0099(3) 0.0105(3) 0.0123(3) 0.0006(3) 0.0006(3) -0.0006(3)
C2 0.0081(3) 0.0090(3) 0.0115(3) 0.0000(3) 0.0001(2) 0.0003(3)
C3 0.0135(4) 0.0139(4) 0.0138(4) 0.0042(3) -0.0006(3) 0.0019(3)
C4 0.0129(4) 0.0129(4) 0.0124(3) 0.0041(3) 0.0010(3) -0.0005(3)
C5 0.0113(4) 0.0131(4) 0.0207(4) -0.0012(3) -0.0054(3) 0.0005(3)
C6 0.0106(4) 0.0148(4) 0.0172(4) 0.0032(3) -0.0021(3) 0.0014(3)
C7 0.0191(5) 0.0199(5) 0.0193(4) 0.0011(4) -0.0013(4) 0.0071(4)
C8 0.0256(6) 0.0247(5) 0.0230(5) 0.0050(4) 0.0052(4) 0.0123(5)
C9 0.0163(5) 0.0277(6) 0.0293(6) 0.0138(5) 0.0050(4) 0.0090(4)
C10 0.0123(4) 0.0267(6) 0.0290(6) 0.0124(5) -0.0040(4) 0.0018(4)
C11 0.0129(4) 0.0197(5) 0.0212(5) 0.0049(4) -0.0053(3) -0.0001(3)
C12 0.0084(3) 0.0089(3) 0.0109(3) 0.0005(3) -0.0002(2) -0.0010(3)
C13 0.0095(3) 0.0100(3) 0.0132(3) -0.0008(3) 0.0005(3) -0.0002(3)
C14 0.0103(4) 0.0164(4) 0.0185(4) -0.0033(3) -0.0026(3) 0.0019(3)
C15 0.0129(4) 0.0194(4) 0.0201(4) -0.0061(4) -0.0054(3) 0.0015(3)
C16 0.0137(4) 0.0155(4) 0.0169(4) -0.0056(3) -0.0020(3) 0.0001(3)
C17 0.0112(3) 0.0092(3) 0.0123(3) -0.0010(3) 0.0002(3) -0.0005(3)
C18 0.0128(4) 0.0109(3) 0.0139(4) -0.0016(3) 0.0018(3) 0.0008(3)
C19 0.0211(5) 0.0147(4) 0.0179(4) 0.0011(3) 0.0027(4) 0.0059(4)
C20 0.0306(6) 0.0139(4) 0.0313(6) 0.0033(4) 0.0090(5) -0.0003(4)
C21 0.0183(4) 0.0142(4) 0.0148(4) -0.0029(3) 0.0035(3) 0.0004(3)
C22 0.0265(5) 0.0186(4) 0.0150(4) 0.0003(3) 0.0037(4) -0.0029(4)
C23 0.0115(3) 0.0119(3) 0.0130(3) -0.0010(3) 0.0009(3) 0.0006(3)
C24 0.0133(4) 0.0120(4) 0.0146(4) -0.0022(3) 0.0004(3) 0.0001(3)
C25 0.0210(5) 0.0154(4) 0.0180(4) -0.0053(3) 0.0006(4) 0.0011(4)
C26 0.0168(4) 0.0178(4) 0.0185(4) -0.0003(3) 0.0065(3) 0.0004(3)
C27 0.0319(7) 0.0230(6) 0.0299(6) 0.0060(5) 0.0139(5) -0.0033(5)
C28 0.0105(3) 0.0094(3) 0.0117(3) 0.0002(3) 0.0002(3) 0.0005(3)
C29 0.0126(4) 0.0129(4) 0.0135(4) -0.0003(3) -0.0012(3) 0.0008(3)
C30 0.0169(4) 0.0150(4) 0.0139(4) 0.0011(3) -0.0023(3) 0.0034(3)
C31 0.0210(5) 0.0125(4) 0.0142(4) 0.0024(3) 0.0005(3) 0.0032(3)
C32 0.0159(4) 0.0109(4) 0.0156(4) 0.0028(3) 0.0019(3) 0.0003(3)
C33 0.0114(3) 0.0091(3) 0.0126(3) 0.0004(3) 0.0011(3) 0.0004(3)
C34 0.0115(4) 0.0145(4) 0.0213(4) 0.0028(3) 0.0008(3) -0.0038(3)
C35 0.0144(4) 0.0218(5) 0.0254(5) 0.0040(4) 0.0063(4) -0.0014(4)
C36 0.0155(4) 0.0262(5) 0.0251(5) 0.0015(4) -0.0033(4) -0.0073(4)

loop_
_atom_type_symbol
_atom_type_description
_atom_type_scat_dispersion_real
_atom_type_scat_dispersion_imag
_atom_type_scat_source
C C 0.0033 0.0016 'International Tables Vol C Tables 4.2.6.8 and 6.1.1.4'
H H 0.0000 0.0000 'International Tables Vol C Tables 4.2.6.8 and 6.1.1.4'
N N 0.0061 0.0033 'International Tables Vol C Tables 4.2.6.8 and 6.1.1.4'
O O 0.0106 0.0060 'International Tables Vol C Tables 4.2.6.8 and 6.1.1.4'
Cl Cl 0.1484 0.1585 'International Tables Vol C Tables 4.2.6.8 and 6.1.1.4'
Ru Ru -1.2594 0.8363 'International Tables Vol C Tables 4.2.6.8 and 6.1.1.4'

loop_
_exptl_crystal_face_index_h
_exptl_crystal_face_index_k
_exptl_crystal_face_index_l
_exptl_crystal_face_perp_dist
_exptl_oxdiff_crystal_face_indexfrac_h
_exptl_oxdiff_crystal_face_indexfrac_k
_exptl_oxdiff_crystal_face_indexfrac_l
_exptl_oxdiff_crystal_face_x
_exptl_oxdiff_crystal_face_y
_exptl_oxdiff_crystal_face_z
22 -9 0 0.0542 21.9992 -9.0002 0.0003 0.0039 -0.0406 -1.0152
-22 9 0 0.0558 -21.9992 9.0002 -0.0003 -0.0039 0.0406 1.0152
-2 -1 -23 0.1984 -2.0008 -1.0000 -22.9999 0.0798 -0.9882 0.1369
1 1 23 0.1712 1.0008 1.0001 22.9999 -0.0578 0.9876 -0.1073
27 -1 -1 0.0273 26.9994 -1.0001 -0.9999 -0.5412 -0.0332 -0.8332
14 13 -4 0.0594 14.0001 13.0001 -4.0003 -1.0172 -0.0860 0.1345
-12 -13 4 0.0717 -12.0002 -13.0001 4.0003 0.9732 0.0871 -0.1936
-27 0 1 0.0482 -26.9995 0.0001 0.9999 0.5955 0.0273 0.7926

loop_
_geom_angle_atom_site_label_1
_geom_angle_atom_site_label_2
_geom_angle_atom_site_label_3
_geom_angle
Cl2 Ru1 Cl1 150.728(10)
O1 Ru1 Cl1 89.33(2)
O1 Ru1 Cl2 88.96(2)
C1 Ru1 Cl1 103.74(3)
C1 Ru1 Cl2 104.55(3)
C1 Ru1 O1 78.69(4)
C1 Ru1 C2 100.20(4)
C2 Ru1 Cl1 90.13(3)
C2 Ru1 Cl2 92.14(3)
C2 Ru1 O1 178.61(3)
C33 O1 Ru1 110.19(6)
C33 O1 C34 119.14(8)
C34 O1 Ru1 129.59(6)
C2 N1 C3 114.11(8)
C2 N1 C5 126.07(9)
C5 N1 C3 119.60(8)
C2 N2 C4 112.53(8)
C2 N2 C12 129.33(8)
C12 N2 C4 117.79(8)
Ru1 C1 H1 126.1(13)
C28 C1 Ru1 119.27(7)
C28 C1 H1 114.6(13)
N1 C2 Ru1 119.79(7)
N1 C2 N2 107.05(8)
N2 C2 Ru1 133.06(7)
N1 C3 C4 101.61(8)
N1 C3 H3A 109.0(12)
N1 C3 H3B 109.3(12)
C4 C3 H3A 112.4(12)
C4 C3 H3B 112.6(12)
H3A C3 H3B 111.3(17)
N2 C4 C3 102.87(8)
N2 C4 H4A 109.8(11)
N2 C4 H4B 108.9(11)
C3 C4 H4A 112.0(11)
C3 C4 H4B 113.9(11)
H4A C4 H4B 109.1(16)
N1 C5 C6 113.71(9)
N1 C5 H5A 108.7(11)
N1 C5 H5B 110.9(11)
C6 C5 H5A 110.1(11)
C6 C5 H5B 108.0(11)
H5A C5 H5B 105.2(15)
C7 C6 C5 121.29(9)
C7 C6 C11 119.24(10)
C11 C6 C5 119.36(10)
C6 C7 H7 117.9(12)
C8 C7 C6 120.38(11)
C8 C7 H7 121.7(12)
C7 C8 C9 119.96(13)
C7 C8 H8 122.0(15)
C9 C8 H8 118.0(15)
C8 C9 H9 121.1(12)
C10 C9 C8 120.09(11)
C10 C9 H9 118.8(12)
C9 C10 C11 119.72(12)
C9 C10 H10 120.4(13)
C11 C10 H10 119.8(13)
C6 C11 H11 119.7(13)
C10 C11 C6 120.54(12)
C10 C11 H11 119.8(13)
C13 C12 N2 118.86(8)
C13 C12 C17 122.24(8)
C17 C12 N2 118.79(8)
C12 C13 C23 122.71(8)
C14 C13 C12 117.87(9)
C14 C13 C23 119.32(9)
C13 C14 H14 117.6(12)
C15 C14 C13 120.94(10)
C15 C14 H14 121.4(12)
C14 C15 C16 120.20(10)
C14 C15 H15 120.4(12)
C16 C15 H15 119.4(12)
C15 C16 C17 121.31(10)
C15 C16 H16 118.0(12)
C17 C16 H16 120.6(12)
C12 C17 C18 121.83(8)
C16 C17 C12 117.43(9)
C16 C17 C18 120.74(9)
C17 C18 C19 112.37(9)
C17 C18 C21 112.97(8)
C17 C18 H18 107.7(11)
C19 C18 H18 106.4(11)
C21 C18 C19 110.45(9)
C21 C18 H18 106.5(11)
C18 C19 H19A 107.3(12)
C18 C19 H19B 108.7(12)
C20 C19 C18 115.59(10)
C20 C19 H19A 110.5(12)
C20 C19 H19B 110.3(12)
H19A C19 H19B 103.7(17)
C19 C20 H20A 115.1(13)
C19 C20 H20B 109.6(14)
C19 C20 H20C 112.7(14)
H20A C20 H20B 108.7(18)
H20A C20 H20C 102.8(18)
H20B C20 H20C 107.5(19)
C18 C21 H21A 107.7(11)
C18 C21 H21B 112.6(12)
C22 C21 C18 114.18(9)
C22 C21 H21A 108.4(11)
C22 C21 H21B 110.1(12)
H21A C21 H21B 103.3(15)
C21 C22 H22A 111.6(13)
C21 C22 H22B 110.9(13)
C21 C22 H22C 111.2(12)
H22A C22 H22B 106.6(18)
H22A C22 H22C 106.2(18)
H22B C22 H22C 110.2(18)
C13 C23 C24 109.31(8)
C13 C23 C26 112.26(8)
C13 C23 H23 108.2(9)
C24 C23 H23 106.5(9)
C26 C23 C24 111.83(9)
C26 C23 H23 108.5(9)
C23 C24 H24A 108.8(10)
C23 C24 H24B 108.6(12)
C25 C24 C23 113.84(9)
C25 C24 H24A 110.8(10)
C25 C24 H24B 110.0(12)
H24A C24 H24B 104.4(16)
C24 C25 H25A 112.2(12)
C24 C25 H25B 112.0(13)
C24 C25 H25C 109.2(13)
H25A C25 H25B 106.5(17)
H25A C25 H25C 109.4(17)
H25B C25 H25C 107.4(18)
C23 C26 H26A 112.4(11)
C23 C26 H26B 109.6(12)
C27 C26 C23 113.62(10)
C27 C26 H26A 107.8(11)
C27 C26 H26B 108.1(12)
H26A C26 H26B 105.0(16)
C26 C27 H27A 109.9(14)
C26 C27 H27B 109.8(14)
C26 C27 H27C 111.2(15)
H27A C27 H27B 109.2(19)
H27A C27 H27C 113(2)
H27B C27 H27C 104.0(19)
C29 C28 C1 122.62(9)
C29 C28 C33 118.66(9)
C33 C28 C1 118.72(8)
C28 C29 H29 117.9(11)
C30 C29 C28 120.50(10)
C30 C29 H29 121.5(11)
C29 C30 C31 119.55(10)
C29 C30 H30 120.4(11)
C31 C30 H30 120.0(11)
C30 C31 H31 120.6(12)
C32 C31 C30 121.08(10)
C32 C31 H31 118.2(12)
C31 C32 H32 118.4(12)
C33 C32 C31 118.82(10)
C33 C32 H32 122.7(12)
O1 C33 C28 112.93(8)
O1 C33 C32 125.86(9)
C32 C33 C28 121.20(9)
O1 C34 C35 108.88(9)
O1 C34 C36 106.28(9)
O1 C34 H34 109.4(11)
C35 C34 H34 108.9(11)
C36 C34 C35 113.87(10)
C36 C34 H34 109.4(11)
C34 C35 H35A 107.8(12)
C34 C35 H35B 112.7(13)
C34 C35 H35C 111.0(13)
H35A C35 H35B 106.7(17)
H35A C35 H35C 109.9(17)
H35B C35 H35C 108.7(18)
C34 C36 H36A 110.9(13)
C34 C36 H36B 109.4(12)
C34 C36 H36C 112.6(14)
H36A C36 H36B 108.7(17)
H36A C36 H36C 107.6(18)
H36B C36 H36C 107.5(18)

loop_
_geom_bond_atom_site_label_1
_geom_bond_atom_site_label_2
_geom_bond_distance
Ru1 Cl1 2.3327(3)
Ru1 Cl2 2.3311(3)
Ru1 O1 2.2948(8)
Ru1 C1 1.8334(10)
Ru1 C2 1.9766(9)
O1 C33 1.3667(12)
O1 C34 1.4742(13)
N1 C2 1.3490(12)
N1 C3 1.4700(14)
N1 C5 1.4485(13)
N2 C2 1.3550(12)
N2 C4 1.4759(13)
N2 C12 1.4309(12)
C1 C28 1.4531(13)
C1 H1 0.95(2)
C3 C4 1.5268(15)
C3 H3A 0.95(2)
C3 H3B 0.98(2)
C4 H4A 0.980(19)
C4 H4B 0.981(19)
C5 C6 1.5191(15)
C5 H5A 0.973(19)
C5 H5B 0.957(19)
C6 C7 1.3951(17)
C6 C11 1.3957(15)
C7 C8 1.3926(17)
C7 H7 0.97(2)
C8 C9 1.394(2)
C8 H8 0.97(3)
C9 C10 1.391(2)
C9 H9 0.99(2)
C10 C11 1.3953(17)
C10 H10 0.93(2)
C11 H11 0.93(2)
C12 C13 1.4067(13)
C12 C17 1.4116(13)
C13 C14 1.4005(14)
C13 C23 1.5194(14)
C14 C15 1.3865(16)
C14 H14 0.97(2)
C15 C16 1.3910(16)
C15 H15 0.98(2)
C16 C17 1.3978(14)
C16 H16 0.95(2)
C17 C18 1.5224(14)
C18 C19 1.5503(15)
C18 C21 1.5379(15)
C18 H18 0.975(19)
C19 C20 1.5237(19)
C19 H19A 0.96(2)
C19 H19B 0.98(2)
C20 H20A 0.96(2)
C20 H20B 0.94(2)
C20 H20C 1.00(2)
C21 C22 1.5276(17)
C21 H21A 0.990(18)
C21 H21B 0.99(2)
C22 H22A 0.99(2)
C22 H22B 0.93(2)
C22 H22C 1.00(2)
C23 C24 1.5445(15)
C23 C26 1.5383(15)
C23 H23 0.976(16)
C24 C25 1.5234(15)
C24 H24A 0.998(18)
C24 H24B 0.98(2)
C25 H25A 0.98(2)
C25 H25B 0.95(2)
C25 H25C 0.99(2)
C26 C27 1.5229(18)
C26 H26A 0.950(19)
C26 H26B 1.01(2)
C27 H27A 0.98(2)
C27 H27B 0.97(2)
C27 H27C 0.92(2)
C28 C29 1.4034(14)
C28 C33 1.4083(14)
C29 C30 1.3930(15)
C29 H29 0.926(18)
C30 C31 1.3962(17)
C30 H30 1.008(19)
C31 C32 1.3951(15)
C31 H31 0.97(2)
C32 C33 1.3908(14)
C32 H32 0.97(2)
C34 C35 1.5164(18)
C34 C36 1.5095(17)
C34 H34 0.935(18)
C35 H35A 0.95(2)
C35 H35B 0.97(2)
C35 H35C 0.96(2)
C36 H36A 0.95(2)
C36 H36B 0.99(2)
C36 H36C 0.95(2)

loop_
_geom_torsion_atom_site_label_1
_geom_torsion_atom_site_label_2
_geom_torsion_atom_site_label_3
_geom_torsion_atom_site_label_4
_geom_torsion
Ru1 O1 C33 C28 -3.92(10)
Ru1 O1 C33 C32 176.81(8)
Ru1 O1 C34 C35 -89.07(11)
Ru1 O1 C34 C36 33.98(13)
Ru1 C1 C28 C29 175.89(8)
Ru1 C1 C28 C33 -3.70(12)
Cl1 Ru1 C1 C28 -85.54(8)
Cl2 Ru1 C1 C28 86.88(8)
O1 Ru1 C1 C28 0.95(7)
N1 C3 C4 N2 -12.57(10)
N1 C5 C6 C7 -44.32(15)
N1 C5 C6 C11 139.31(11)
N2 C12 C13 C14 176.67(9)
N2 C12 C13 C23 -6.91(14)
N2 C12 C17 C16 -175.98(9)
N2 C12 C17 C18 4.86(14)
C1 C28 C29 C30 178.27(10)
C1 C28 C33 O1 5.07(13)
C1 C28 C33 C32 -175.63(9)
C2 Ru1 C1 C28 -178.19(8)
C2 N1 C3 C4 10.01(11)
C2 N1 C5 C6 128.55(11)
C2 N2 C4 C3 12.69(11)
C2 N2 C12 C13 105.57(12)
C2 N2 C12 C17 -78.11(13)
C3 N1 C2 Ru1 -179.50(7)
C3 N1 C2 N2 -2.52(12)
C3 N1 C5 C6 -57.17(13)
C4 N2 C2 Ru1 169.58(8)
C4 N2 C2 N1 -6.83(11)
C4 N2 C12 C13 -81.65(11)
C4 N2 C12 C17 94.66(11)
C5 N1 C2 Ru1 -4.94(14)
C5 N1 C2 N2 172.03(10)
C5 N1 C3 C4 -164.92(9)
C5 C6 C7 C8 -174.71(12)
C5 C6 C11 C10 174.06(11)
C6 C7 C8 C9 0.6(2)
C7 C6 C11 C10 -2.38(18)
C7 C8 C9 C10 -2.1(2)
C8 C9 C10 C11 1.4(2)
C9 C10 C11 C6 0.88(19)
C11 C6 C7 C8 1.66(18)
C12 N2 C2 Ru1 -17.33(16)
C12 N2 C2 N1 166.26(9)
C12 N2 C4 C3 -161.27(8)
C12 C13 C14 C15 -0.99(16)
C12 C13 C23 C24 -100.82(11)
C12 C13 C23 C26 134.49(10)
C12 C17 C18 C19 -86.28(11)
C12 C17 C18 C21 147.94(9)
C13 C12 C17 C16 0.21(14)
C13 C12 C17 C18 -178.96(9)
C13 C14 C15 C16 0.80(19)
C13 C23 C24 C25 178.80(9)
C13 C23 C26 C27 -56.82(13)
C14 C13 C23 C24 75.56(12)
C14 C13 C23 C26 -49.14(13)
C14 C15 C16 C17 -0.07(19)
C15 C16 C17 C12 -0.42(16)
C15 C16 C17 C18 178.75(11)
C16 C17 C18 C19 94.59(12)
C16 C17 C18 C21 -31.20(13)
C17 C12 C13 C14 0.48(14)
C17 C12 C13 C23 176.91(9)
C17 C18 C19 C20 -51.66(13)
C17 C18 C21 C22 -57.89(12)
C19 C18 C21 C22 175.30(10)
C21 C18 C19 C20 75.48(12)
C23 C13 C14 C15 -177.54(10)
C24 C23 C26 C27 179.89(11)
C26 C23 C24 C25 -56.25(12)
C28 C29 C30 C31 -1.56(16)
C29 C28 C33 O1 -174.53(9)
C29 C28 C33 C32 4.77(15)
C29 C30 C31 C32 2.80(17)
C30 C31 C32 C33 -0.24(16)
C31 C32 C33 O1 175.61(10)
C31 C32 C33 C28 -3.59(15)
C33 O1 C34 C35 77.79(12)
C33 O1 C34 C36 -159.15(10)
C33 C28 C29 C30 -2.14(15)
C34 O1 C33 C28 -173.17(9)
C34 O1 C33 C32 7.57(15)
